data_4108063
loop_
_publ_author_name
'Shin Takemoto'
'Shohei Otsuki'
'Yasuhiro Hashimoto'
'Ken Kamikawa'
'Hiroyuki Matsuzaka'

_publ_section_title
;
 Divalent Dirhodium Imido Complexes: Formation, Structure, and Alkyne
 Cycloaddition Reactivity
;
_journal_name_full 'Journal of the American Chemical Society'
_journal_page_first 8904
_journal_page_last 8905
_journal_paper_doi 10.1021/ja8033922
_journal_volume 130
_journal_year 2008
_chemical_formula_sum 'C40 H45 N Rh2'
_chemical_formula_weight 745.59
_chemical_name_systematic
; 
 ? 
;
_space_group_IT_number 14
_symmetry_cell_setting monoclinic
_symmetry_space_group_name_Hall '-P 2yab'
_symmetry_space_group_name_H-M 'P 1 21/a 1'
_atom_sites_solution_hydrogens geom
_atom_sites_solution_primary direct
_atom_sites_solution_secondary difmap
_audit_creation_method SHELXL-97
_cell_angle_alpha 90.00
_cell_angle_beta 92.249(12)
_cell_angle_gamma 90.00
_cell_formula_units_Z 4
_cell_length_a 12.763(4)
_cell_length_b 16.265(7)
_cell_length_c 16.571(6)
_cell_measurement_temperature 293(2)
_cell_volume 3437(2)
_computing_cell_refinement 'rigaku process auto'
_computing_data_collection 'rigaku process auto'
_computing_data_reduction 'rigaku process auto'
_computing_structure_refinement 'SHELXL-97 (Sheldrick, 1997)'
_computing_structure_solution 'SHELXS-97 (Sheldrick, 1990)'
_diffrn_ambient_temperature 293(2)
_diffrn_measured_fraction_theta_full 0.997
_diffrn_measured_fraction_theta_max 0.997
_diffrn_measurement_device_type 'rigaku raxis rapid'
_diffrn_radiation_monochromator graphite
_diffrn_radiation_source 'fine-focus sealed tube'
_diffrn_radiation_type MoK\a
_diffrn_radiation_wavelength 0.71075
_diffrn_reflns_av_R_equivalents 0.1297
_diffrn_reflns_av_sigmaI/netI 0.1156
_diffrn_reflns_limit_h_max 16
_diffrn_reflns_limit_h_min -15
_diffrn_reflns_limit_k_max 21
_diffrn_reflns_limit_k_min -21
_diffrn_reflns_limit_l_max 19
_diffrn_reflns_limit_l_min -21
_diffrn_reflns_number 32560
_diffrn_reflns_theta_full 27.48
_diffrn_reflns_theta_max 27.48
_diffrn_reflns_theta_min 3.14
_exptl_absorpt_coefficient_mu 0.988
_exptl_absorpt_correction_T_max 0.9902
_exptl_absorpt_correction_T_min 0.5448
_exptl_absorpt_correction_type empirical
_exptl_absorpt_process_details abscor
_exptl_crystal_colour red
_exptl_crystal_density_diffrn 1.441
_exptl_crystal_description sheet
_exptl_crystal_F_000 1528
_exptl_crystal_size_max 0.70
_exptl_crystal_size_mid 0.30
_exptl_crystal_size_min 0.01
_refine_diff_density_max 4.848
_refine_diff_density_min -1.177
_refine_diff_density_rms 0.199
_refine_ls_extinction_method none
_refine_ls_goodness_of_fit_ref 1.431
_refine_ls_hydrogen_treatment constr
_refine_ls_matrix_type full
_refine_ls_number_parameters 388
_refine_ls_number_reflns 7864
_refine_ls_number_restraints 0
_refine_ls_restrained_S_all 1.431
_refine_ls_R_factor_all 0.1543
_refine_ls_R_factor_gt 0.1013
_refine_ls_shift/su_max 0.010
_refine_ls_shift/su_mean 0.002
_refine_ls_structure_factor_coef Fsqd
_refine_ls_weighting_details 'calc w=1/[\s^2^(Fo^2^)+(0.1000P)^2^+0.0000P] where P=(Fo^2^+2Fc^2^)/3'
_refine_ls_weighting_scheme calc
_refine_ls_wR_factor_gt 0.2629
_refine_ls_wR_factor_ref 0.2837
_reflns_number_gt 4723
_reflns_number_total 7864
_reflns_threshold_expression >2sigma(I)
_cod_data_source_file ja8033922-file002.cif
_cod_data_source_block shelxl
_cod_database_code 4108063

loop_
_symmetry_equiv_pos_as_xyz
'x, y, z'
'-x+1/2, y+1/2, -z'
'-x, -y, -z'
'x-1/2, -y-1/2, z'

loop_
_atom_site_label
_atom_site_type_symbol
_atom_site_fract_x
_atom_site_fract_y
_atom_site_fract_z
_atom_site_U_iso_or_equiv
_atom_site_adp_type
_atom_site_occupancy
_atom_site_symmetry_multiplicity
_atom_site_calc_flag
_atom_site_refinement_flags
Rh1 Rh 0.22324(7) -0.04208(5) 0.32323(5) 0.0451(3) Uani 1 1 d .
Rh2 Rh 0.25361(6) 0.02293(5) 0.17864(5) 0.0395(3) Uani 1 1 d .
N1A N 0.3282(7) -0.0772(6) 0.2401(6) 0.045(2) Uani 0.50 1 d P
N1B N 0.3246(8) 0.0464(6) 0.2946(6) 0.047(2) Uani 0.50 1 d P
C1 C 0.3912(8) -0.0055(6) 0.2457(6) 0.041(2) Uani 1 1 d .
C2A C 0.3246(8) 0.0464(6) 0.2946(6) 0.047(2) Uani 0.50 1 d P
C2B C 0.3282(7) -0.0772(6) 0.2401(6) 0.045(2) Uani 0.50 1 d P
C3 C 0.5042(8) 0.0096(7) 0.2327(6) 0.049(3) Uani 1 1 d .
C4 C 0.5345(10) 0.0790(9) 0.1932(8) 0.065(3) Uani 1 1 d .
H4 H 0.4856 0.1156 0.1707 0.079 Uiso 1 1 calc R
C5 C 0.6449(12) 0.0928(11) 0.1880(10) 0.090(5) Uani 1 1 d .
H5 H 0.6685 0.1392 0.1614 0.107 Uiso 1 1 calc R
C6 C 0.7159(11) 0.0388(12) 0.2215(12) 0.091(5) Uani 1 1 d .
H6 H 0.7873 0.0497 0.2196 0.109 Uiso 1 1 calc R
C7 C 0.6832(11) -0.0294(11) 0.2569(10) 0.084(5) Uani 1 1 d .
H7 H 0.7318 -0.0671 0.2779 0.101 Uiso 1 1 calc R
C8 C 0.5781(10) -0.0445(8) 0.2625(9) 0.066(3) Uani 1 1 d .
H8 H 0.5565 -0.0926 0.2872 0.080 Uiso 1 1 calc R
C9 C 0.3554(8) 0.1257(7) 0.3297(7) 0.053(3) Uani 1 1 d .
C10 C 0.4459(10) 0.1343(10) 0.3757(9) 0.079(4) Uani 1 1 d .
H10 H 0.4922 0.0904 0.3815 0.095 Uiso 1 1 calc R
C11 C 0.4685(13) 0.2074(13) 0.4133(12) 0.108(6) Uani 1 1 d .
H11 H 0.5288 0.2125 0.4464 0.130 Uiso 1 1 calc R
C12 C 0.4012(15) 0.2742(11) 0.4021(11) 0.096(5) Uani 1 1 d .
H12 H 0.4182 0.3247 0.4255 0.115 Uiso 1 1 calc R
C13 C 0.3096(13) 0.2654(9) 0.3565(9) 0.080(4) Uani 1 1 d .
H13 H 0.2621 0.3086 0.3513 0.096 Uiso 1 1 calc R
C14 C 0.2896(11) 0.1928(8) 0.3193(8) 0.071(4) Uani 1 1 d .
H14 H 0.2299 0.1878 0.2858 0.085 Uiso 1 1 calc R
C15 C 0.3500(9) -0.1503(6) 0.1899(7) 0.056(3) Uani 1 1 d .
C16 C 0.4313(10) -0.1559(9) 0.1362(8) 0.070(4) Uani 1 1 d .
H16 H 0.4786 -0.1131 0.1302 0.084 Uiso 1 1 calc R
C17 C 0.4382(13) -0.2270(12) 0.0929(10) 0.092(5) Uani 1 1 d .
H17 H 0.4947 -0.2339 0.0598 0.111 Uiso 1 1 calc R
C18 C 0.3676(16) -0.2869(10) 0.0962(11) 0.095(6) Uani 1 1 d .
H18 H 0.3724 -0.3323 0.0625 0.114 Uiso 1 1 calc R
C19 C 0.2863(16) -0.2817(9) 0.1499(11) 0.094(5) Uani 1 1 d .
H19 H 0.2387 -0.3246 0.1545 0.113 Uiso 1 1 calc R
C20 C 0.2785(12) -0.2134(9) 0.1949(9) 0.075(4) Uani 1 1 d .
H20 H 0.2238 -0.2085 0.2300 0.090 Uiso 1 1 calc R
C21 C 0.0670(9) -0.0397(10) 0.3789(8) 0.068(4) Uani 1 1 d .
C22 C 0.0953(11) -0.1232(10) 0.3637(8) 0.074(4) Uani 1 1 d .
C23 C 0.1910(12) -0.1373(9) 0.4106(8) 0.071(4) Uani 1 1 d .
C24 C 0.2185(9) -0.0610(8) 0.4521(7) 0.058(3) Uani 1 1 d .
C25 C 0.1397(10) -0.0034(9) 0.4301(8) 0.066(3) Uani 1 1 d .
C26 C -0.0337(12) 0.0020(14) 0.3461(12) 0.111(6) Uani 1 1 d .
H26A H -0.0771 0.0157 0.3902 0.166 Uiso 1 1 calc R
H26B H -0.0709 -0.0347 0.3099 0.166 Uiso 1 1 calc R
H26C H -0.0160 0.0513 0.3177 0.166 Uiso 1 1 calc R
C27 C 0.0276(13) -0.1855(13) 0.3208(12) 0.116(7) Uani 1 1 d .
H27A H -0.0442 -0.1678 0.3207 0.175 Uiso 1 1 calc R
H27B H 0.0344 -0.2374 0.3481 0.175 Uiso 1 1 calc R
H27C H 0.0490 -0.1912 0.2663 0.175 Uiso 1 1 calc R
C28 C 0.2485(14) -0.2182(10) 0.4192(9) 0.096(5) Uani 1 1 d .
H28A H 0.3218 -0.2097 0.4111 0.144 Uiso 1 1 calc R
H28B H 0.2208 -0.2564 0.3797 0.144 Uiso 1 1 calc R
H28C H 0.2395 -0.2400 0.4723 0.144 Uiso 1 1 calc R
C29 C 0.3083(13) -0.0523(12) 0.5103(10) 0.098(5) Uani 1 1 d .
H29A H 0.3379 0.0017 0.5056 0.146 Uiso 1 1 calc R
H29B H 0.3605 -0.0927 0.4989 0.146 Uiso 1 1 calc R
H29C H 0.2851 -0.0602 0.5641 0.146 Uiso 1 1 calc R
C30 C 0.1383(13) 0.0814(11) 0.4608(10) 0.095(5) Uani 1 1 d .
H30A H 0.0904 0.1137 0.4279 0.142 Uiso 1 1 calc R
H30B H 0.2073 0.1045 0.4591 0.142 Uiso 1 1 calc R
H30C H 0.1162 0.0813 0.5156 0.142 Uiso 1 1 calc R
C31 C 0.1310(9) 0.1042(8) 0.1233(7) 0.054(3) Uani 1 1 d .
C32 C 0.2316(9) 0.1239(7) 0.0893(6) 0.051(3) Uani 1 1 d .
C33 C 0.2646(9) 0.0533(7) 0.0488(6) 0.049(3) Uani 1 1 d .
C34 C 0.1930(10) -0.0098(7) 0.0581(7) 0.058(3) Uani 1 1 d .
C35 C 0.1069(8) 0.0221(7) 0.1010(7) 0.051(3) Uani 1 1 d .
C36 C 0.0603(10) 0.1626(9) 0.1615(9) 0.073(4) Uani 1 1 d .
H36A H 0.0048 0.1776 0.1236 0.110 Uiso 1 1 calc R
H36B H 0.0988 0.2108 0.1779 0.110 Uiso 1 1 calc R
H36C H 0.0311 0.1373 0.2079 0.110 Uiso 1 1 calc R
C37 C 0.2836(12) 0.2050(8) 0.0940(9) 0.076(4) Uani 1 1 d .
H37A H 0.3572 0.1985 0.0859 0.114 Uiso 1 1 calc R
H37B H 0.2738 0.2289 0.1462 0.114 Uiso 1 1 calc R
H37C H 0.2536 0.2405 0.0529 0.114 Uiso 1 1 calc R
C38 C 0.3641(12) 0.0478(10) -0.0003(8) 0.077(4) Uani 1 1 d .
H38A H 0.4061 0.0023 0.0187 0.116 Uiso 1 1 calc R
H38B H 0.4035 0.0978 0.0060 0.116 Uiso 1 1 calc R
H38C H 0.3447 0.0398 -0.0563 0.116 Uiso 1 1 calc R
C39 C 0.1971(12) -0.0942(8) 0.0189(8) 0.076(4) Uani 1 1 d .
H39A H 0.1792 -0.0894 -0.0377 0.114 Uiso 1 1 calc R
H39B H 0.1482 -0.1303 0.0437 0.114 Uiso 1 1 calc R
H39C H 0.2667 -0.1163 0.0259 0.114 Uiso 1 1 calc R
C40 C 0.0082(10) -0.0240(10) 0.1189(9) 0.078(4) Uani 1 1 d .
H40A H -0.0158 -0.0073 0.1705 0.117 Uiso 1 1 calc R
H40B H 0.0223 -0.0820 0.1196 0.117 Uiso 1 1 calc R
H40C H -0.0449 -0.0121 0.0779 0.117 Uiso 1 1 calc R

loop_
_atom_site_aniso_label
_atom_site_aniso_U_11
_atom_site_aniso_U_22
_atom_site_aniso_U_33
_atom_site_aniso_U_23
_atom_site_aniso_U_13
_atom_site_aniso_U_12
Rh1 0.0438(5) 0.0464(5) 0.0453(5) 0.0044(4) 0.0015(4) -0.0023(3)
Rh2 0.0404(4) 0.0349(4) 0.0429(5) 0.0014(3) -0.0005(3) 0.0005(3)
N1A 0.054(5) 0.035(5) 0.045(5) 0.004(4) -0.002(4) 0.002(4)
N1B 0.050(5) 0.033(5) 0.055(6) -0.009(4) -0.012(5) 0.000(4)
C1 0.044(5) 0.037(5) 0.043(5) 0.016(4) 0.003(4) 0.008(4)
C2A 0.050(5) 0.033(5) 0.055(6) -0.009(4) -0.012(5) 0.000(4)
C2B 0.054(5) 0.035(5) 0.045(5) 0.004(4) -0.002(4) 0.002(4)
C3 0.046(6) 0.055(7) 0.045(6) -0.013(5) -0.004(5) 0.001(5)
C4 0.056(7) 0.061(8) 0.079(9) -0.010(7) 0.003(6) -0.010(6)
C5 0.078(10) 0.094(12) 0.099(12) -0.021(9) 0.030(9) -0.036(9)
C6 0.041(7) 0.108(14) 0.125(14) -0.033(11) 0.019(8) -0.010(8)
C7 0.051(7) 0.104(13) 0.097(12) -0.021(9) -0.018(8) 0.002(8)
C8 0.059(7) 0.061(8) 0.080(9) -0.003(6) -0.001(7) 0.000(6)
C9 0.043(5) 0.056(7) 0.059(7) -0.006(5) -0.003(5) -0.009(5)
C10 0.061(8) 0.077(10) 0.099(11) -0.031(8) -0.017(8) 0.001(7)
C11 0.087(11) 0.109(15) 0.127(15) -0.048(12) -0.028(11) -0.021(10)
C12 0.114(13) 0.061(10) 0.113(14) -0.022(9) 0.024(11) -0.021(9)
C13 0.106(12) 0.050(8) 0.083(10) -0.006(7) -0.002(9) 0.008(7)
C14 0.085(9) 0.056(8) 0.071(9) -0.009(6) -0.005(7) 0.015(7)
C15 0.071(7) 0.027(5) 0.068(8) 0.009(5) -0.026(6) -0.002(5)
C16 0.062(7) 0.071(9) 0.076(9) -0.021(7) 0.011(7) 0.012(7)
C17 0.080(10) 0.107(14) 0.088(11) -0.037(10) -0.019(9) 0.024(10)
C18 0.128(14) 0.063(10) 0.088(12) -0.019(8) -0.050(11) 0.034(10)
C19 0.139(15) 0.040(8) 0.102(12) -0.009(8) -0.018(12) -0.019(9)
C20 0.091(10) 0.062(9) 0.071(9) 0.012(7) 0.000(8) -0.007(7)
C21 0.041(6) 0.106(12) 0.057(7) 0.014(7) 0.013(6) 0.004(7)
C22 0.072(8) 0.092(11) 0.060(8) 0.008(7) 0.024(7) -0.023(8)
C23 0.096(10) 0.068(9) 0.049(7) 0.023(6) 0.020(7) 0.003(7)
C24 0.050(6) 0.073(9) 0.049(7) 0.017(6) -0.007(5) -0.010(6)
C25 0.053(7) 0.077(9) 0.070(8) 0.002(7) 0.017(6) 0.004(6)
C26 0.061(9) 0.167(19) 0.104(13) 0.037(13) 0.010(9) 0.006(11)
C27 0.096(12) 0.134(18) 0.120(15) 0.007(12) 0.007(11) -0.065(12)
C28 0.151(16) 0.069(10) 0.068(10) 0.021(8) 0.005(10) 0.015(10)
C29 0.091(11) 0.117(15) 0.083(11) 0.016(10) -0.015(9) -0.013(10)
C30 0.102(12) 0.090(12) 0.096(12) -0.014(9) 0.041(10) -0.006(9)
C31 0.051(6) 0.056(7) 0.054(7) 0.002(5) -0.005(5) 0.006(5)
C32 0.069(7) 0.040(6) 0.045(6) 0.005(5) 0.005(5) 0.003(5)
C33 0.059(6) 0.051(6) 0.036(5) 0.005(5) -0.005(5) 0.008(5)
C34 0.079(8) 0.045(7) 0.047(6) -0.013(5) -0.016(6) -0.007(6)
C35 0.046(6) 0.059(7) 0.046(6) 0.008(5) -0.016(5) -0.005(5)
C36 0.070(8) 0.068(9) 0.082(10) 0.008(7) 0.016(7) 0.022(7)
C37 0.102(11) 0.051(8) 0.076(9) 0.012(7) 0.009(8) -0.006(7)
C38 0.092(10) 0.098(12) 0.042(7) 0.005(7) 0.005(7) 0.019(8)
C39 0.113(11) 0.040(7) 0.073(9) -0.018(6) -0.021(8) 0.008(7)
C40 0.058(7) 0.090(11) 0.083(10) 0.010(8) -0.027(7) -0.026(7)

loop_
_atom_type_symbol
_atom_type_description
_atom_type_scat_dispersion_real
_atom_type_scat_dispersion_imag
_atom_type_scat_source
C C 0.0033 0.0016 'International Tables Vol C Tables 4.2.6.8 and 6.1.1.4'
H H 0.0000 0.0000 'International Tables Vol C Tables 4.2.6.8 and 6.1.1.4'
N N 0.0061 0.0033 'International Tables Vol C Tables 4.2.6.8 and 6.1.1.4'
Rh Rh -1.1178 0.9187 'International Tables Vol C Tables 4.2.6.8 and 6.1.1.4'

loop_
_geom_angle_atom_site_label_1
_geom_angle_atom_site_label_2
_geom_angle_atom_site_label_3
_geom_angle
N1B Rh1 N1A 66.1(4)
N1B Rh1 C24 112.3(4)
N1A Rh1 C24 132.2(4)
N1B Rh1 C23 144.2(5)
N1A Rh1 C23 113.4(5)
C24 Rh1 C23 39.3(5)
N1B Rh1 C25 108.9(5)
N1A Rh1 C25 167.9(4)
C24 Rh1 C25 37.8(5)
C23 Rh1 C25 63.6(5)
N1B Rh1 C22 170.4(5)
N1A Rh1 C22 123.1(5)
C24 Rh1 C22 64.4(5)
C23 Rh1 C22 38.2(5)
C25 Rh1 C22 62.7(5)
N1B Rh1 C21 132.9(5)
N1A Rh1 C21 154.9(5)
C24 Rh1 C21 62.2(5)
C23 Rh1 C21 62.7(5)
C25 Rh1 C21 36.0(5)
C22 Rh1 C21 37.5(5)
N1B Rh1 C1 33.9(4)
N1A Rh1 C1 32.7(3)
C24 Rh1 C1 125.0(4)
C23 Rh1 C1 132.2(4)
C25 Rh1 C1 140.0(4)
C22 Rh1 C1 155.6(5)
C21 Rh1 C1 164.7(4)
N1B Rh1 Rh2 51.9(3)
N1A Rh1 Rh2 51.7(3)
C24 Rh1 Rh2 163.2(4)
C23 Rh1 Rh2 157.2(4)
C25 Rh1 Rh2 134.8(4)
C22 Rh1 Rh2 130.0(4)
C21 Rh1 Rh2 122.0(3)
C1 Rh1 Rh2 46.8(2)
C1 Rh2 N1B 40.6(4)
C1 Rh2 N1A 39.2(4)
N1B Rh2 N1A 62.5(4)
C1 Rh2 C34 133.9(5)
N1B Rh2 C34 174.4(4)
N1A Rh2 C34 112.8(4)
C1 Rh2 C32 126.8(4)
N1B Rh2 C32 120.5(4)
N1A Rh2 C32 158.1(4)
C34 Rh2 C32 62.6(4)
C1 Rh2 C33 118.7(4)
N1B Rh2 C33 142.7(4)
N1A Rh2 C33 126.2(4)
C34 Rh2 C33 36.8(4)
C32 Rh2 C33 36.9(4)
C1 Rh2 C31 156.1(4)
N1B Rh2 C31 122.3(4)
N1A Rh2 C31 161.7(4)
C34 Rh2 C31 63.1(5)
C32 Rh2 C31 38.3(4)
C33 Rh2 C31 62.4(4)
C1 Rh2 C35 166.7(4)
N1B Rh2 C35 147.2(4)
N1A Rh2 C35 128.4(4)
C34 Rh2 C35 37.8(5)
C32 Rh2 C35 62.5(4)
C33 Rh2 C35 61.7(4)
C31 Rh2 C35 37.1(4)
C1 Rh2 Rh1 65.3(3)
N1B Rh2 Rh1 47.9(3)
N1A Rh2 Rh1 48.9(3)
C34 Rh2 Rh1 132.0(3)
C32 Rh2 Rh1 151.0(3)
C33 Rh2 Rh1 168.3(3)
C31 Rh2 Rh1 118.9(3)
C35 Rh2 Rh1 111.6(3)
C1 N1A C15 125.4(9)
C1 N1A Rh1 96.3(6)
C15 N1A Rh1 138.2(8)
C1 N1A Rh2 69.1(5)
C15 N1A Rh2 115.8(7)
Rh1 N1A Rh2 79.3(3)
C1 N1B C9 125.1(10)
C1 N1B Rh1 96.4(6)
C9 N1B Rh1 134.9(8)
C1 N1B Rh2 68.4(5)
C9 N1B Rh2 128.0(7)
Rh1 N1B Rh2 80.2(3)
N1A C1 N1B 99.9(8)
N1A C1 C3 132.6(9)
N1B C1 C3 124.9(9)
N1A C1 Rh2 71.7(5)
N1B C1 Rh2 70.9(5)
C3 C1 Rh2 133.2(7)
N1A C1 Rh1 51.0(5)
N1B C1 Rh1 49.7(5)
C3 C1 Rh1 158.3(7)
Rh2 C1 Rh1 67.9(3)
C4 C3 C8 119.9(12)
C4 C3 C1 120.0(10)
C8 C3 C1 120.0(11)
C3 C4 C5 117.1(13)
C6 C5 C4 120.9(15)
C7 C6 C5 120.1(13)
C6 C7 C8 120.3(15)
C7 C8 C3 121.6(14)
C10 C9 C14 119.0(12)
C10 C9 N1B 121.3(11)
C14 C9 N1B 119.6(10)
C9 C10 C11 120.1(15)
C10 C11 C12 119.9(14)
C13 C12 C11 119.9(15)
C14 C13 C12 118.9(15)
C13 C14 C9 122.0(13)
C20 C15 C16 120.1(13)
C20 C15 N1A 115.1(12)
C16 C15 N1A 124.7(10)
C17 C16 C15 117.0(15)
C18 C17 C16 122.8(17)
C17 C18 C19 120.3(15)
C20 C19 C18 118.4(16)
C19 C20 C15 121.3(16)
C25 C21 C22 110.4(12)
C25 C21 C26 124.6(16)
C22 C21 C26 124.9(15)
C25 C21 Rh1 70.6(7)
C22 C21 Rh1 71.0(7)
C26 C21 Rh1 127.7(10)
C21 C22 C23 105.8(13)
C21 C22 C27 125.6(15)
C23 C22 C27 127.7(16)
C21 C22 Rh1 71.5(7)
C23 C22 Rh1 68.9(7)
C27 C22 Rh1 132.6(11)
C24 C23 C22 107.6(12)
C24 C23 C28 126.2(13)
C22 C23 C28 126.1(15)
C24 C23 Rh1 70.0(7)
C22 C23 Rh1 72.9(7)
C28 C23 Rh1 125.5(10)
C25 C24 C23 106.8(11)
C25 C24 C29 129.2(14)
C23 C24 C29 123.9(13)
C25 C24 Rh1 72.4(7)
C23 C24 Rh1 70.7(7)
C29 C24 Rh1 125.5(10)
C21 C25 C24 109.4(13)
C21 C25 C30 127.1(14)
C24 C25 C30 123.5(13)
C21 C25 Rh1 73.4(8)
C24 C25 Rh1 69.8(7)
C30 C25 Rh1 124.1(10)
C35 C31 C32 107.0(10)
C35 C31 C36 126.2(12)
C32 C31 C36 126.1(12)
C35 C31 Rh2 71.8(6)
C32 C31 Rh2 70.9(6)
C36 C31 Rh2 129.9(9)
C33 C32 C31 106.9(10)
C33 C32 C37 127.8(12)
C31 C32 C37 125.2(11)
C33 C32 Rh2 71.4(6)
C31 C32 Rh2 70.8(6)
C37 C32 Rh2 125.5(8)
C34 C33 C32 109.9(11)
C34 C33 C38 125.2(12)
C32 C33 C38 124.8(11)
C34 C33 Rh2 70.1(6)
C32 C33 Rh2 71.7(6)
C38 C33 Rh2 125.9(8)
C33 C34 C35 108.0(10)
C33 C34 C39 125.9(12)
C35 C34 C39 125.6(12)
C33 C34 Rh2 73.1(6)
C35 C34 Rh2 73.0(6)
C39 C34 Rh2 126.5(9)
C31 C35 C34 108.0(10)
C31 C35 C40 126.4(12)
C34 C35 C40 125.6(12)
C31 C35 Rh2 71.0(6)
C34 C35 Rh2 69.2(6)
C40 C35 Rh2 125.5(8)

loop_
_geom_bond_atom_site_label_1
_geom_bond_atom_site_label_2
_geom_bond_distance
Rh1 N1B 2.004(10)
Rh1 N1A 2.041(10)
Rh1 C24 2.161(12)
Rh1 C23 2.171(12)
Rh1 C25 2.196(13)
Rh1 C22 2.223(13)
Rh1 C21 2.230(12)
Rh1 C1 2.610(10)
Rh1 Rh2 2.6610(14)
Rh2 C1 2.093(9)
Rh2 N1B 2.127(9)
Rh2 N1A 2.126(9)
Rh2 C34 2.180(10)
Rh2 C32 2.222(11)
Rh2 C33 2.218(11)
Rh2 C31 2.220(11)
Rh2 C35 2.230(10)
N1A C1 1.417(14)
N1A C15 1.484(15)
N1B C1 1.465(14)
N1B C9 1.463(14)
C1 C3 1.488(14)
C3 C4 1.368(18)
C3 C8 1.367(17)
C4 C5 1.432(18)
C5 C6 1.37(2)
C6 C7 1.33(2)
C7 C8 1.371(19)
C9 C10 1.366(15)
C9 C14 1.382(17)
C10 C11 1.37(2)
C11 C12 1.39(2)
C12 C13 1.38(2)
C13 C14 1.351(19)
C15 C20 1.377(17)
C15 C16 1.396(18)
C16 C17 1.37(2)
C17 C18 1.33(2)
C18 C19 1.40(2)
C19 C20 1.34(2)
C21 C25 1.367(19)
C21 C22 1.43(2)
C21 C26 1.533(19)
C22 C23 1.440(19)
C22 C27 1.49(2)
C23 C24 1.455(19)
C23 C28 1.51(2)
C24 C25 1.412(18)
C24 C29 1.476(17)
C25 C30 1.47(2)
C31 C35 1.417(16)
C31 C32 1.458(16)
C31 C36 1.469(17)
C32 C33 1.404(16)
C32 C37 1.477(17)
C33 C34 1.388(17)
C33 C38 1.537(18)
C34 C35 1.429(18)
C34 C39 1.521(16)
C35 C40 1.506(16)
